data_7703882
loop_
_publ_author_name
'Gyton, Matthew R.'
'Leverett, Anthony R.'
'Cole, Marcus L.'
'McKay, Alasdair I.'

_publ_section_title
;
 Bulky bis(aryl)triazenides: just aspiring amidinates? A structural and
 spectroscopic study.
;
_journal_issue 17
_journal_name_full 'Dalton transactions (Cambridge, England : 2003)'
_journal_page_first 5653
_journal_page_last 5661
_journal_paper_doi 10.1039/d0dt00285b
_journal_volume 49
_journal_year 2020
_chemical_formula_moiety 'C33 H47 N2 Rh'
_chemical_formula_sum 'C33 H47 N2 Rh'
_chemical_formula_weight 574.63
_chemical_name_systematic '[Rh(cod)(DippForm)]'
_chemical_properties_physical Air-sensitive,Moisture-sensitive,Oxygen-sensitive
_space_group_crystal_system triclinic
_space_group_IT_number 2
_space_group_name_Hall '-P 1'
_space_group_name_H-M_alt 'P -1'
_atom_sites_solution_hydrogens mixed
_atom_sites_solution_primary direct
_audit_creation_date 2019-12-07
_audit_creation_method
;
Olex2 1.2
(compiled 2018.05.29 svn.r3508 for OlexSys, GUI svn.r5506)
;
_audit_update_record
;
2019-12-14 deposited with the CCDC.	2020-03-31 downloaded from the CCDC.
;
_cell_angle_alpha 93.648(2)
_cell_angle_beta 102.187(2)
_cell_angle_gamma 113.466(2)
_cell_formula_units_Z 2
_cell_length_a 10.5092(6)
_cell_length_b 11.2966(6)
_cell_length_c 14.1488(7)
_cell_measurement_reflns_used 6469
_cell_measurement_temperature 150
_cell_measurement_theta_max 26.92
_cell_measurement_theta_min 2.31
_cell_volume 1485.51(14)
_computing_cell_refinement 'SAINT v8.34A (Bruker, 2013)'
_computing_data_reduction 'SAINT v8.34A (Bruker, 2013)'
_computing_molecular_graphics 'Olex2 (Dolomanov et al., 2009)'
_computing_publication_material 'Olex2 (Dolomanov et al., 2009)'
_computing_structure_refinement 'ShelXL (Sheldrick, 2015)'
_computing_structure_solution 'ShelXS (Sheldrick, 2008)'
_diffrn_ambient_temperature 150
_diffrn_measured_fraction_theta_full 0.995
_diffrn_measured_fraction_theta_max 0.990
_diffrn_measurement_device_type 'Bruker APEX-II CCD'
_diffrn_measurement_method '\f and \w scans'
_diffrn_radiation_type MoK\a
_diffrn_radiation_wavelength 0.71073
_diffrn_reflns_av_R_equivalents 0.0676
_diffrn_reflns_av_unetI/netI 0.0757
_diffrn_reflns_Laue_measured_fraction_full 0.995
_diffrn_reflns_Laue_measured_fraction_max 0.990
_diffrn_reflns_limit_h_max 13
_diffrn_reflns_limit_h_min -13
_diffrn_reflns_limit_k_max 14
_diffrn_reflns_limit_k_min -14
_diffrn_reflns_limit_l_max 18
_diffrn_reflns_limit_l_min -17
_diffrn_reflns_number 22600
_diffrn_reflns_point_group_measured_fraction_full 0.995
_diffrn_reflns_point_group_measured_fraction_max 0.990
_diffrn_reflns_theta_full 26.000
_diffrn_reflns_theta_max 27.152
_diffrn_reflns_theta_min 2.831
_diffrn_standards_number 0
_exptl_absorpt_coefficient_mu 0.598
_exptl_absorpt_correction_T_max 0.7455
_exptl_absorpt_correction_T_min 0.6853
_exptl_absorpt_correction_type multi-scan
_exptl_absorpt_process_details
'SADABS-2014/2 (Bruker,2014/2) was used for absorption correction. wR2(int) was 0.1812 before and 0.0676 after correction. The Ratio of minimum to maximum transmission is 0.9192. The \l/2 correction factor is 0.00150.'
_exptl_crystal_colour yellow
_exptl_crystal_colour_primary yellow
_exptl_crystal_density_diffrn 1.285
_exptl_crystal_description prism
_exptl_crystal_F_000 608
_exptl_crystal_size_max 0.07
_exptl_crystal_size_mid 0.07
_exptl_crystal_size_min 0.07
_refine_diff_density_max 0.622
_refine_diff_density_min -1.507
_refine_diff_density_rms 0.088
_refine_ls_extinction_coef 0.0034(9)
_refine_ls_extinction_expression Fc^*^=kFc[1+0.001xFc^2^\l^3^/sin(2\q)]^-1/4^
_refine_ls_extinction_method 'SHELXL-2018/3 (Sheldrick 2018)'
_refine_ls_goodness_of_fit_ref 1.059
_refine_ls_hydrogen_treatment mixed
_refine_ls_matrix_type full
_refine_ls_number_parameters 361
_refine_ls_number_reflns 6536
_refine_ls_number_restraints 19
_refine_ls_restrained_S_all 1.070
_refine_ls_R_factor_all 0.0686
_refine_ls_R_factor_gt 0.0460
_refine_ls_shift/su_max 0.001
_refine_ls_shift/su_mean 0.000
_refine_ls_structure_factor_coef Fsqd
_refine_ls_weighting_details 'w=1/[\s^2^(Fo^2^)+(0.0464P)^2^+0.3260P] where P=(Fo^2^+2Fc^2^)/3'
_refine_ls_weighting_scheme calc
_refine_ls_wR_factor_gt 0.1016
_refine_ls_wR_factor_ref 0.1134
_reflns_Friedel_coverage 0.000
_reflns_number_gt 4912
_reflns_number_total 6536
_reflns_threshold_expression 'I > 2\s(I)'
_cod_data_source_file d0dt00285b2.cif
_cod_data_source_block 4
_cod_depositor_comments 'Adding full bibliography for 7703878--7703902.cif.'
_cod_database_code 7703882
_shelx_shelxl_version_number 2018/3
_shelx_space_group_comment
;
The symmetry employed for this shelxl refinement is uniquely defined
by the following loop, which should always be used as a source of
symmetry information in preference to the above space-group names.
They are only intended as comments.
;
_shelx_estimated_absorpt_t_max 0.959
_shelx_estimated_absorpt_t_min 0.959
_olex2_refinement_description
;
1. Fixed Uiso
 At 1.2 times of:
  All C(H) groups, All C(H,H) groups
 At 1.5 times of:
  All C(H,H,H) groups
2. Restrained distances
 C21A-C20 \\sim C21-C20
 with sigma of 0.02
3. Uiso/Uaniso restraints and constraints
C20 \\sim C21: within 2A with sigma of 0.01 and sigma for terminal atoms of 0.02
C20 \\sim C21A: within 2A with sigma of 0.01 and sigma for terminal atoms of
0.02
4. Rigid body (RIGU) restrains
 C20, C21
 with sigma for 1-2 distances of 0.004 and sigma for 1-3 distances of 0.004
 C20, C21A
 with sigma for 1-2 distances of 0.004 and sigma for 1-3 distances of 0.004
5. Others
 Sof(C21A)=Sof(H21D)=Sof(H21E)=Sof(H21F)=1-FVAR(1)
 Sof(C21)=Sof(H21A)=Sof(H21B)=Sof(H21C)=FVAR(1)
6.a Ternary CH refined with riding coordinates:
 C10(H10), C7(H7), C23(H23), C20(H20)
6.b Secondary CH2 refined with riding coordinates:
 C33(H33A,H33B), C29(H29A,H29B), C32(H32A,H32B), C28(H28A,H28B)
6.c Aromatic/amide H refined with riding coordinates:
 C13(H13), C16(H16), C17(H17), C5(H5), C18(H18), C3(H3), C4(H4)
6.d Idealised Me refined as rotating group:
 C9(H9A,H9B,H9C), C24(H24A,H24B,H24C), C25(H25A,H25B,H25C), C8(H8A,H8B,H8C),
 C11(H11A,H11B,H11C), C12(H12A,H12B,H12C), C22(H22A,H22B,H22C), C21(H21A,H21B,
 H21C), C21A(H21D,H21E,H21F)
;
_olex2_submission_special_instructions 'No special instructions were received'

loop_
_space_group_symop_operation_xyz
'x, y, z'
'-x, -y, -z'

loop_
_atom_site_label
_atom_site_type_symbol
_atom_site_fract_x
_atom_site_fract_y
_atom_site_fract_z
_atom_site_U_iso_or_equiv
_atom_site_adp_type
_atom_site_occupancy
_atom_site_site_symmetry_order
_atom_site_calc_flag
_atom_site_refinement_flags_posn
_atom_site_refinement_flags_adp
_atom_site_refinement_flags_occupancy
_atom_site_disorder_assembly
_atom_site_disorder_group
Rh1 Rh 0.82606(3) 0.69052(2) 0.70305(2) 0.03563(12) Uani 1 1 d . . . . .
N1 N 0.8139(3) 0.5036(2) 0.7186(2) 0.0345(6) Uani 1 1 d . . . . .
N2 N 0.9574(3) 0.6756(3) 0.8321(2) 0.0375(7) Uani 1 1 d . . . . .
C14 C 1.0607(4) 0.7443(3) 0.9224(3) 0.0358(8) Uani 1 1 d . . . . .
C13 C 0.8966(3) 0.5483(3) 0.8093(2) 0.0333(7) Uani 1 1 d . . . . .
H13 H 0.910444 0.492415 0.853907 0.040 Uiso 1 1 calc R . . . .
C1 C 0.7166(4) 0.3709(3) 0.6856(2) 0.0356(8) Uani 1 1 d . . . . .
C15 C 1.0165(4) 0.7706(3) 1.0048(3) 0.0393(8) Uani 1 1 d . . . . .
C6 C 0.7502(4) 0.2948(3) 0.6206(2) 0.0412(9) Uani 1 1 d . . . . .
C16 C 1.1217(4) 0.8375(4) 1.0918(3) 0.0479(9) Uani 1 1 d . . . . .
H16 H 1.093607 0.854324 1.148884 0.057 Uiso 1 1 calc R . . . .
C10 C 0.8829(4) 0.3566(4) 0.5838(3) 0.0549(11) Uani 1 1 d . . . . .
H10 H 0.902365 0.450663 0.583350 0.066 Uiso 1 1 calc R . . . .
C7 C 0.5430(4) 0.3998(3) 0.7772(3) 0.0540(11) Uani 1 1 d . . . . .
H7 H 0.612203 0.493450 0.784386 0.065 Uiso 1 1 calc R . . . .
C30 C 0.9142(5) 0.8938(4) 0.7022(3) 0.0481(10) Uani 1 1 d . . . . .
C17 C 1.2645(4) 0.8792(3) 1.0962(3) 0.0556(11) Uani 1 1 d . . . . .
H17 H 1.334650 0.923452 1.156242 0.067 Uiso 1 1 calc R . . . .
C26 C 0.6375(4) 0.6358(4) 0.5914(3) 0.0430(9) Uani 1 1 d . . . . .
C5 C 0.6583(5) 0.1638(4) 0.5916(3) 0.0501(10) Uani 1 1 d . . . . .
H5 H 0.680517 0.110590 0.549167 0.060 Uiso 1 1 calc R . . . .
C2 C 0.5881(4) 0.3179(3) 0.7133(3) 0.0438(9) Uani 1 1 d . . . . .
C31 C 0.7878(5) 0.8571(3) 0.7329(3) 0.0470(9) Uani 1 1 d . . . . .
C23 C 0.8598(4) 0.7282(4) 1.0025(3) 0.0505(10) Uani 1 1 d . . . . .
H23 H 0.802646 0.689777 0.933191 0.061 Uiso 1 1 calc R . . . .
C33 C 0.5514(4) 0.7091(4) 0.6127(3) 0.0533(10) Uani 1 1 d . . . . .
H33A H 0.486498 0.660705 0.652249 0.064 Uiso 1 1 calc R . . . .
H33B H 0.491403 0.713810 0.550212 0.064 Uiso 1 1 calc R . . . .
C27 C 0.7549(4) 0.6847(4) 0.5515(3) 0.0466(9) Uani 1 1 d . . . . .
C18 C 1.3061(4) 0.8567(4) 1.0134(4) 0.0661(13) Uani 1 1 d . . . . .
H18 H 1.405466 0.888066 1.016436 0.079 Uiso 1 1 calc R . . . .
C9 C 0.3927(5) 0.3888(4) 0.7299(3) 0.0621(12) Uani 1 1 d . . . . .
H9A H 0.321568 0.299339 0.726702 0.093 Uiso 1 1 calc GR . . . .
H9B H 0.388480 0.409815 0.663473 0.093 Uiso 1 1 calc GR . . . .
H9C H 0.371885 0.450147 0.769168 0.093 Uiso 1 1 calc GR . . . .
C19 C 1.2058(4) 0.7893(3) 0.9257(3) 0.0549(11) Uani 1 1 d . . . . .
C24 C 0.8140(5) 0.6216(4) 1.0642(3) 0.0652(12) Uani 1 1 d . . . . .
H24A H 0.835208 0.549287 1.041634 0.098 Uiso 1 1 calc GR . . . .
H24B H 0.710662 0.589558 1.057893 0.098 Uiso 1 1 calc GR . . . .
H24C H 0.866503 0.656929 1.133037 0.098 Uiso 1 1 calc GR . . . .
C29 C 0.9285(5) 0.9220(4) 0.6019(3) 0.0604(11) Uani 1 1 d . . . . .
H29A H 1.023315 0.929255 0.595642 0.072 Uiso 1 1 calc R . . . .
H29B H 0.925258 1.007339 0.594364 0.072 Uiso 1 1 calc R . . . .
C25 C 0.8256(5) 0.8413(5) 1.0341(4) 0.0757(14) Uani 1 1 d . . . . .
H25A H 0.870316 0.873826 1.104248 0.114 Uiso 1 1 calc GR . . . .
H25B H 0.721289 0.810796 1.021549 0.114 Uiso 1 1 calc GR . . . .
H25C H 0.863024 0.911852 0.996815 0.114 Uiso 1 1 calc GR . . . .
C3 C 0.4991(5) 0.1854(3) 0.6820(3) 0.0518(10) Uani 1 1 d . . . . .
H3 H 0.412309 0.147126 0.701478 0.062 Uiso 1 1 calc R . . . .
C32 C 0.6476(5) 0.8469(4) 0.6678(3) 0.0582(11) Uani 1 1 d . . . . .
H32A H 0.669238 0.907528 0.619923 0.070 Uiso 1 1 calc R . . . .
H32B H 0.595502 0.874533 0.708759 0.070 Uiso 1 1 calc R . . . .
C4 C 0.5363(5) 0.1093(3) 0.6228(3) 0.0564(11) Uani 1 1 d . . . . .
H4 H 0.476502 0.018392 0.603640 0.068 Uiso 1 1 calc R . . . .
C28 C 0.8116(5) 0.8175(4) 0.5202(3) 0.0565(11) Uani 1 1 d . . . . .
H28A H 0.731516 0.843193 0.499483 0.068 Uiso 1 1 calc R . . . .
H28B H 0.850613 0.811763 0.463019 0.068 Uiso 1 1 calc R . . . .
C20 C 1.2548(5) 0.7683(4) 0.8342(4) 0.0765(15) Uani 1 1 d D U . . .
H20 H 1.176095 0.693778 0.785368 0.092 Uiso 1 1 calc R . . A 2
C8 C 0.5523(5) 0.3634(4) 0.8785(3) 0.0681(13) Uani 1 1 d . . . . .
H8A H 0.483622 0.272502 0.873975 0.102 Uiso 1 1 calc GR . . . .
H8B H 0.529538 0.421307 0.919712 0.102 Uiso 1 1 calc GR . . . .
H8C H 0.649734 0.372577 0.907610 0.102 Uiso 1 1 calc GR . . . .
C11 C 1.0136(5) 0.3534(6) 0.6524(3) 0.0806(15) Uani 1 1 d . . . . .
H11A H 1.031493 0.401969 0.717326 0.121 Uiso 1 1 calc GR . . . .
H11B H 1.097447 0.393811 0.626281 0.121 Uiso 1 1 calc GR . . . .
H11C H 0.996077 0.262505 0.657836 0.121 Uiso 1 1 calc GR . . . .
C12 C 0.8628(5) 0.2958(5) 0.4784(3) 0.0772(15) Uani 1 1 d . . . . .
H12A H 0.851025 0.205154 0.476877 0.116 Uiso 1 1 calc GR . . . .
H12B H 0.947291 0.346172 0.455420 0.116 Uiso 1 1 calc GR . . . .
H12C H 0.777223 0.297458 0.435540 0.116 Uiso 1 1 calc GR . . . .
C22 C 1.3025(5) 0.8875(5) 0.7898(3) 0.0746(13) Uani 1 1 d . . . . .
H22A H 1.222569 0.912203 0.769839 0.112 Uiso 1 1 calc GR . . . .
H22B H 1.334733 0.870958 0.732197 0.112 Uiso 1 1 calc GR . . . .
H22C H 1.382030 0.958639 0.837651 0.112 Uiso 1 1 calc GR . . . .
C21 C 1.308(3) 0.6733(18) 0.8167(13) 0.068(5) Uani 0.304(16) 1 d D U P B 1
H21A H 1.398311 0.695169 0.865664 0.102 Uiso 0.304(16) 1 calc GR . P B 1
H21B H 1.323854 0.672415 0.751003 0.102 Uiso 0.304(16) 1 calc GR . P B 1
H21C H 1.237267 0.586717 0.821399 0.102 Uiso 0.304(16) 1 calc GR . P B 1
H31 H 0.797(3) 0.868(3) 0.803(2) 0.032(8) Uiso 1 1 d . . . . .
H26 H 0.593(3) 0.548(3) 0.585(2) 0.034(9) Uiso 1 1 d . . . . .
H27 H 0.782(4) 0.627(3) 0.524(2) 0.046(10) Uiso 1 1 d . . . . .
H30 H 0.997(4) 0.928(3) 0.745(3) 0.044(11) Uiso 1 1 d . . . . .
C21A C 1.3953(11) 0.7373(9) 0.8682(8) 0.077(3) Uani 0.696(16) 1 d D U P B 2
H21D H 1.478376 0.817886 0.902738 0.115 Uiso 0.696(16) 1 calc GR . P B 2
H21E H 1.415370 0.703401 0.810223 0.115 Uiso 0.696(16) 1 calc GR . P B 2
H21F H 1.376515 0.671953 0.911923 0.115 Uiso 0.696(16) 1 calc GR . P B 2

loop_
_atom_site_aniso_label
_atom_site_aniso_U_11
_atom_site_aniso_U_22
_atom_site_aniso_U_33
_atom_site_aniso_U_23
_atom_site_aniso_U_13
_atom_site_aniso_U_12
Rh1 0.0488(2) 0.03816(18) 0.04683(19) 0.02782(13) 0.03086(14) 0.03318(15)
N1 0.0512(17) 0.0390(15) 0.0409(16) 0.0236(12) 0.0272(14) 0.0365(14)
N2 0.0472(17) 0.0361(15) 0.0491(17) 0.0271(13) 0.0288(14) 0.0265(14)
C14 0.0379(19) 0.0261(15) 0.057(2) 0.0218(15) 0.0243(17) 0.0191(15)
C13 0.0432(19) 0.0394(18) 0.044(2) 0.0264(15) 0.0290(16) 0.0325(16)
C1 0.059(2) 0.0353(17) 0.0360(18) 0.0194(14) 0.0227(16) 0.0361(17)
C15 0.0383(19) 0.0467(19) 0.048(2) 0.0270(16) 0.0220(16) 0.0251(17)
C6 0.066(2) 0.055(2) 0.0307(18) 0.0160(15) 0.0159(16) 0.051(2)
C16 0.050(2) 0.052(2) 0.051(2) 0.0221(18) 0.0184(18) 0.0271(19)
C10 0.072(3) 0.092(3) 0.037(2) 0.0149(19) 0.0221(18) 0.067(3)
C7 0.060(3) 0.0282(17) 0.088(3) 0.0122(18) 0.053(2) 0.0160(18)
C30 0.058(3) 0.040(2) 0.065(3) 0.0314(19) 0.031(2) 0.029(2)
C17 0.042(2) 0.041(2) 0.083(3) 0.004(2) 0.014(2) 0.0189(19)
C26 0.052(2) 0.046(2) 0.050(2) 0.0255(18) 0.0223(18) 0.033(2)
C5 0.084(3) 0.058(2) 0.0350(19) 0.0076(17) 0.0105(19) 0.059(2)
C2 0.067(3) 0.0326(17) 0.053(2) 0.0215(16) 0.0348(19) 0.0313(18)
C31 0.075(3) 0.0405(19) 0.055(2) 0.0279(17) 0.039(2) 0.041(2)
C23 0.042(2) 0.087(3) 0.0343(19) 0.0201(19) 0.0179(16) 0.034(2)
C33 0.060(2) 0.073(3) 0.064(3) 0.036(2) 0.033(2) 0.053(2)
C27 0.068(3) 0.057(2) 0.051(2) 0.0287(18) 0.0366(19) 0.048(2)
C18 0.038(2) 0.037(2) 0.117(4) -0.012(2) 0.033(2) 0.0060(19)
C9 0.080(3) 0.056(2) 0.083(3) 0.029(2) 0.053(3) 0.043(2)
C19 0.049(2) 0.0236(17) 0.098(3) 0.0050(19) 0.046(2) 0.0081(18)
C24 0.054(3) 0.079(3) 0.063(3) 0.022(2) 0.032(2) 0.019(2)
C29 0.082(3) 0.057(2) 0.076(3) 0.047(2) 0.050(3) 0.043(2)
C25 0.065(3) 0.110(4) 0.089(3) 0.044(3) 0.039(3) 0.060(3)
C3 0.073(3) 0.0347(19) 0.060(2) 0.0201(17) 0.028(2) 0.029(2)
C32 0.080(3) 0.059(2) 0.084(3) 0.042(2) 0.053(2) 0.058(2)
C4 0.092(3) 0.0353(19) 0.051(2) 0.0108(17) 0.007(2) 0.041(2)
C28 0.082(3) 0.071(3) 0.060(3) 0.045(2) 0.051(2) 0.055(2)
C20 0.060(3) 0.044(2) 0.118(4) -0.015(2) 0.065(3) -0.002(2)
C8 0.064(3) 0.077(3) 0.069(3) -0.003(2) 0.037(2) 0.027(2)
C11 0.083(3) 0.145(5) 0.052(3) 0.012(3) 0.018(2) 0.088(3)
C12 0.096(4) 0.134(4) 0.041(2) 0.017(2) 0.027(2) 0.084(3)
C22 0.074(3) 0.108(4) 0.062(3) 0.022(3) 0.022(2) 0.056(3)
C21 0.088(12) 0.047(8) 0.069(10) -0.010(7) 0.030(9) 0.027(8)
C21A 0.112(6) 0.045(4) 0.125(7) 0.040(5) 0.097(6) 0.048(5)

loop_
_atom_type_symbol
_atom_type_description
_atom_type_scat_dispersion_real
_atom_type_scat_dispersion_imag
_atom_type_scat_source
C C 0.0033 0.0016 'International Tables Vol C Tables 4.2.6.8 and 6.1.1.4'
H H 0.0000 0.0000 'International Tables Vol C Tables 4.2.6.8 and 6.1.1.4'
N N 0.0061 0.0033 'International Tables Vol C Tables 4.2.6.8 and 6.1.1.4'
Rh Rh -1.1178 0.9187 'International Tables Vol C Tables 4.2.6.8 and 6.1.1.4'

loop_
_geom_angle_atom_site_label_1
_geom_angle_atom_site_label_2
_geom_angle_atom_site_label_3
_geom_angle
_geom_angle_site_symmetry_1
_geom_angle_site_symmetry_3
_geom_angle_publ_flag
N1 Rh1 N2 63.49(11) . . ?
N1 Rh1 C30 160.22(15) . . ?
N1 Rh1 C26 98.41(13) . . ?
N1 Rh1 C31 155.23(13) . . ?
N1 Rh1 C27 105.55(12) . . ?
N2 Rh1 C30 102.38(15) . . ?
N2 Rh1 C31 107.61(14) . . ?
N2 Rh1 C27 156.27(13) . . ?
C30 Rh1 C31 38.69(15) . . ?
C26 Rh1 N2 156.15(13) . . ?
C26 Rh1 C30 98.61(16) . . ?
C26 Rh1 C31 82.17(16) . . ?
C26 Rh1 C27 38.75(14) . . ?
C27 Rh1 C30 81.95(16) . . ?
C27 Rh1 C31 90.46(15) . . ?
C13 N1 Rh1 90.47(18) . . ?
C13 N1 C1 123.0(3) . . ?
C1 N1 Rh1 139.5(2) . . ?
C14 N2 Rh1 145.8(2) . . ?
C13 N2 Rh1 90.5(2) . . ?
C13 N2 C14 123.4(3) . . ?
C15 C14 N2 120.3(3) . . ?
C19 C14 N2 118.7(3) . . ?
C19 C14 C15 120.9(3) . . ?
N2 C13 N1 114.2(3) . . ?
C6 C1 N1 118.2(3) . . ?
C2 C1 N1 121.0(3) . . ?
C2 C1 C6 120.8(3) . . ?
C14 C15 C23 122.2(3) . . ?
C16 C15 C14 118.2(3) . . ?
C16 C15 C23 119.6(3) . . ?
C1 C6 C10 120.2(3) . . ?
C5 C6 C1 118.2(3) . . ?
C5 C6 C10 121.6(3) . . ?
C17 C16 C15 121.2(4) . . ?
C6 C10 C11 111.6(3) . . ?
C6 C10 C12 112.9(4) . . ?
C11 C10 C12 110.7(3) . . ?
C2 C7 C9 111.8(3) . . ?
C8 C7 C2 110.9(3) . . ?
C8 C7 C9 111.1(3) . . ?
C31 C30 Rh1 70.7(2) . . ?
C31 C30 C29 125.4(4) . . ?
C29 C30 Rh1 110.7(3) . . ?
C16 C17 C18 119.7(4) . . ?
C33 C26 Rh1 111.5(3) . . ?
C27 C26 Rh1 71.1(2) . . ?
C27 C26 C33 125.0(3) . . ?
C4 C5 C6 121.4(3) . . ?
C1 C2 C7 122.3(3) . . ?
C3 C2 C1 118.6(3) . . ?
C3 C2 C7 119.2(3) . . ?
C30 C31 Rh1 70.6(2) . . ?
C30 C31 C32 122.9(4) . . ?
C32 C31 Rh1 112.7(3) . . ?
C15 C23 C24 110.0(3) . . ?
C15 C23 C25 113.1(3) . . ?
C24 C23 C25 111.0(3) . . ?
C26 C33 C32 111.8(3) . . ?
C26 C27 Rh1 70.2(2) . . ?
C26 C27 C28 124.8(3) . . ?
C28 C27 Rh1 113.5(3) . . ?
C17 C18 C19 121.2(4) . . ?
C14 C19 C20 121.1(4) . . ?
C18 C19 C14 118.7(4) . . ?
C18 C19 C20 120.2(4) . . ?
C30 C29 C28 113.1(3) . . ?
C4 C3 C2 120.4(4) . . ?
C31 C32 C33 112.7(3) . . ?
C5 C4 C3 120.5(4) . . ?
C27 C28 C29 112.2(3) . . ?
C19 C20 C21A 107.8(5) . . ?
C22 C20 C19 111.7(3) . . ?
C22 C20 C21A 106.0(4) . . ?
C21 C20 C19 124.2(8) . . ?
C21 C20 C22 119.1(9) . . ?

loop_
_geom_bond_atom_site_label_1
_geom_bond_atom_site_label_2
_geom_bond_distance
_geom_bond_site_symmetry_2
_geom_bond_publ_flag
Rh1 N1 2.092(2) . ?
Rh1 N2 2.104(3) . ?
Rh1 C30 2.109(4) . ?
Rh1 C26 2.094(4) . ?
Rh1 C31 2.110(3) . ?
Rh1 C27 2.105(4) . ?
N1 C13 1.324(4) . ?
N1 C1 1.414(4) . ?
N2 C14 1.425(4) . ?
N2 C13 1.305(4) . ?
C14 C15 1.400(5) . ?
C14 C19 1.391(5) . ?
C1 C6 1.410(4) . ?
C1 C2 1.395(5) . ?
C15 C16 1.396(5) . ?
C15 C23 1.512(5) . ?
C6 C10 1.510(5) . ?
C6 C5 1.380(5) . ?
C16 C17 1.368(5) . ?
C10 C11 1.520(5) . ?
C10 C12 1.537(5) . ?
C7 C2 1.524(4) . ?
C7 C9 1.532(6) . ?
C7 C8 1.510(6) . ?
C30 C31 1.397(5) . ?
C30 C29 1.499(5) . ?
C17 C18 1.377(6) . ?
C26 C33 1.507(5) . ?
C26 C27 1.393(5) . ?
C5 C4 1.365(6) . ?
C2 C3 1.392(5) . ?
C31 C32 1.520(6) . ?
C23 C24 1.515(6) . ?
C23 C25 1.524(6) . ?
C33 C32 1.521(5) . ?
C27 C28 1.512(5) . ?
C18 C19 1.385(6) . ?
C19 C20 1.529(6) . ?
C29 C28 1.521(6) . ?
C3 C4 1.381(5) . ?
C20 C22 1.471(7) . ?
C20 C21 1.422(12) . ?
C20 C21A 1.634(10) . ?
